data_1536531
loop_
_publ_author_name
'Khaenko, B.V.'
'Sivak, O.P.'

_publ_section_title
;
 Structure of the ordering of niobium monocarbide
;
_journal_name_full Kristallografiya
_journal_page_first 1110
_journal_page_last 1115
_journal_volume 35
_journal_year 1990
_chemical_formula_sum 'C5 Nb6'
_chemical_name_systematic 'Nb6 C5'
_space_group_IT_number 12
_symmetry_space_group_name_Hall '-C 2y'
_symmetry_space_group_name_H-M 'C 1 2/m 1'
_cell_angle_alpha 90
_cell_angle_beta 109.47
_cell_angle_gamma 90
_cell_formula_units_Z 2
_cell_length_a 5.447
_cell_length_b 9.435
_cell_length_c 5.447
_cell_volume 263.927
_citation_journal_id_ASTM KRISAJ
_cod_data_source_file Khaenko_KRISAJ_1990_1031.cif
_cod_data_source_block C5Nb6
_cod_original_cell_volume 263.9269
_cod_database_code 1536531

loop_
_symmetry_equiv_pos_as_xyz
x,y,z
-x,y,-z
-x,-y,-z
x,-y,z
x+1/2,y+1/2,z
-x+1/2,y+1/2,-z
-x+1/2,-y+1/2,-z
x+1/2,-y+1/2,z

loop_
_atom_site_label
_atom_site_type_symbol
_atom_site_fract_x
_atom_site_fract_y
_atom_site_fract_z
_atom_site_occupancy
_atom_site_U_iso_or_equiv
Nb2 Nb 0.2415 0.6718 0.7468 1 0.0
C3 C 0 0.1667 0.5 1 0.0
C2 C 0 0.3333 0 1 0.0
Nb1 Nb 0.2554 0 0.7372 1 0.0
C1 C 0 0.5 0.5 1 0.0
